data_4132381
loop_
_publ_author_name
'Wang, Chengdong'
'Xiao, Guanlin'
'Guo, Tao'
'Ding, Yalan'
'Wu, Xiaojin'
'Loh, Teck-Peng'

_publ_section_title
;
 Palladium-Catalyzed Regiocontrollable Reductive Heck Reaction of
 Unactivated Aliphatic Alkenes.
;
_journal_issue 30
_journal_name_full 'Journal of the American Chemical Society'
_journal_page_first 9332
_journal_page_last 9336
_journal_paper_doi 10.1021/jacs.8b03619
_journal_volume 140
_journal_year 2018
_chemical_absolute_configuration ad
_chemical_formula_sum 'C31 H34 N2 O2'
_chemical_formula_weight 466.60
_space_group_crystal_system monoclinic
_space_group_IT_number 5
_space_group_name_Hall 'C 2y'
_space_group_name_H-M_alt 'C 1 2 1'
_atom_sites_solution_hydrogens geom
_audit_creation_method SHELXL-2016/6
_cell_angle_alpha 90
_cell_angle_beta 115.091(4)
_cell_angle_gamma 90
_cell_formula_units_Z 8
_cell_length_a 33.630(4)
_cell_length_b 7.9364(9)
_cell_length_c 20.078(3)
_cell_measurement_reflns_used 6413
_cell_measurement_temperature 296(2)
_cell_measurement_theta_max 27.06
_cell_measurement_theta_min 2.42
_cell_volume 4853.2(11)
_computing_cell_refinement 'Bruker SAINT'
_computing_data_collection 'Bruker APEX2'
_computing_data_reduction 'Bruker SAINT'
_computing_molecular_graphics 'Bruker SHELXTL'
_computing_publication_material 'Bruker SHELXTL'
_computing_structure_refinement 'SHELXL-2016/6 (Sheldrick, 2016)'
_computing_structure_solution 'SHELXT 2014/5 (Sheldrick, 2014)'
_diffrn_ambient_temperature 296(2)
_diffrn_measured_fraction_theta_full 0.995
_diffrn_measured_fraction_theta_max 0.995
_diffrn_measurement_device_type 'Bruker APEX-II CCD'
_diffrn_measurement_method '\f and \w scans'
_diffrn_radiation_type MoK\a
_diffrn_radiation_wavelength 0.71073
_diffrn_reflns_av_R_equivalents 0.0504
_diffrn_reflns_av_unetI/netI 0.0821
_diffrn_reflns_Laue_measured_fraction_full 0.995
_diffrn_reflns_Laue_measured_fraction_max 0.995
_diffrn_reflns_limit_h_max 40
_diffrn_reflns_limit_h_min -40
_diffrn_reflns_limit_k_max 9
_diffrn_reflns_limit_k_min -9
_diffrn_reflns_limit_l_max 16
_diffrn_reflns_limit_l_min -23
_diffrn_reflns_number 16882
_diffrn_reflns_point_group_measured_fraction_full 0.985
_diffrn_reflns_point_group_measured_fraction_max 0.985
_diffrn_reflns_theta_full 25.008
_diffrn_reflns_theta_max 25.008
_diffrn_reflns_theta_min 2.065
_exptl_absorpt_coefficient_mu 0.079
_exptl_crystal_colour
;
;
_exptl_crystal_density_diffrn 1.277
_exptl_crystal_description
;
;
_exptl_crystal_F_000 2000
_exptl_crystal_size_max 0.220
_exptl_crystal_size_mid 0.190
_exptl_crystal_size_min 0.160
_refine_diff_density_max 0.368
_refine_diff_density_min -0.339
_refine_diff_density_rms 0.063
_refine_ls_abs_structure_details
;
 Flack x determined using 2483 quotients [(I+)-(I-)]/[(I+)+(I-)]
 (Parsons, Flack and Wagner, Acta Cryst. B69 (2013) 249-259).
;
_refine_ls_abs_structure_Flack -1.1(10)
_refine_ls_extinction_method none
_refine_ls_goodness_of_fit_ref 1.036
_refine_ls_hydrogen_treatment constr
_refine_ls_matrix_type full
_refine_ls_number_parameters 633
_refine_ls_number_reflns 8467
_refine_ls_number_restraints 1
_refine_ls_restrained_S_all 1.036
_refine_ls_R_factor_all 0.0804
_refine_ls_R_factor_gt 0.0597
_refine_ls_shift/su_max 0.000
_refine_ls_shift/su_mean 0.000
_refine_ls_structure_factor_coef Fsqd
_refine_ls_weighting_details 'w=1/[\s^2^(Fo^2^)+(0.0957P)^2^] where P=(Fo^2^+2Fc^2^)/3'
_refine_ls_weighting_scheme calc
_refine_ls_wR_factor_gt 0.1465
_refine_ls_wR_factor_ref 0.1579
_reflns_Friedel_coverage 0.835
_reflns_Friedel_fraction_full 0.973
_reflns_Friedel_fraction_max 0.973
_reflns_number_gt 6713
_reflns_number_total 8467
_reflns_threshold_expression 'I > 2\s(I)'
_cod_data_source_file ja8b03619_si_004.cif
_cod_data_source_block 20171019CD_1701_CFT_0m_a
_cod_original_cell_volume 4853.2(10)
_cod_original_sg_symbol_H-M 'C 2'
_cod_database_code 4132381
_shelx_shelxl_version_number 2016/6
_shelx_space_group_comment
;
The symmetry employed for this shelxl refinement is uniquely defined
by the following loop, which should always be used as a source of
symmetry information in preference to the above space-group names.
They are only intended as comments.
;
_shelx_estimated_absorpt_t_min 0.983
_shelx_estimated_absorpt_t_max 0.987

loop_
_space_group_symop_operation_xyz
'x, y, z'
'-x, y, -z'
'x+1/2, y+1/2, z'
'-x+1/2, y+1/2, -z'

loop_
_atom_site_label
_atom_site_type_symbol
_atom_site_fract_x
_atom_site_fract_y
_atom_site_fract_z
_atom_site_U_iso_or_equiv
_atom_site_adp_type
_atom_site_occupancy
_atom_site_site_symmetry_order
_atom_site_calc_flag
_atom_site_refinement_flags_posn
_atom_site_refinement_flags_adp
C1 C 1.04252(17) 0.9236(7) 1.2261(3) 0.0390(13) Uani 1 1 d . .
H1 H 1.052053 0.814136 1.240858 0.047 Uiso 1 1 calc R U
C2 C 1.05868(19) 1.0530(8) 1.2787(3) 0.0456(14) Uani 1 1 d . .
H2 H 1.077876 1.028376 1.326991 0.055 Uiso 1 1 calc R U
C3 C 1.04584(17) 1.2148(7) 1.2579(3) 0.0411(14) Uani 1 1 d . .
H3 H 1.056135 1.301905 1.291982 0.049 Uiso 1 1 calc R U
C4 C 1.01666(16) 1.2491(6) 1.1839(3) 0.0324(12) Uani 1 1 d . .
C5 C 1.00227(17) 1.4125(7) 1.1585(3) 0.0412(14) Uani 1 1 d . .
H5 H 1.011589 1.503894 1.190398 0.049 Uiso 1 1 calc R U
C6 C 0.97427(18) 1.4355(7) 1.0860(3) 0.0442(14) Uani 1 1 d . .
H6 H 0.965316 1.544287 1.069049 0.053 Uiso 1 1 calc R U
C7 C 0.95844(17) 1.2992(7) 1.0357(3) 0.0383(13) Uani 1 1 d . .
H7 H 0.939626 1.318737 0.986687 0.046 Uiso 1 1 calc R U
C8 C 0.97117(15) 1.1395(6) 1.0603(3) 0.0293(11) Uani 1 1 d . .
C9 C 1.00137(15) 1.1100(6) 1.1351(3) 0.0289(11) Uani 1 1 d . .
C10 C 0.92655(16) 0.9727(7) 0.9473(3) 0.0313(12) Uani 1 1 d . .
C11 C 0.92111(16) 0.7894(6) 0.9224(3) 0.0331(12) Uani 1 1 d . .
H11A H 0.945376 0.759691 0.910675 0.040 Uiso 1 1 calc R U
H11B H 0.923227 0.719285 0.963380 0.040 Uiso 1 1 calc R U
C12 C 0.87878(16) 0.7478(7) 0.8570(3) 0.0328(12) Uani 1 1 d . .
H12A H 0.854318 0.763955 0.869896 0.039 Uiso 1 1 calc R U
H12B H 0.874904 0.823637 0.816837 0.039 Uiso 1 1 calc R U
C13 C 0.87888(16) 0.5686(7) 0.8325(3) 0.0368(12) Uani 1 1 d . .
H13A H 0.887164 0.496536 0.875278 0.044 Uiso 1 1 calc R U
H13B H 0.901673 0.558588 0.815150 0.044 Uiso 1 1 calc R U
C14 C 0.83683(16) 0.5004(6) 0.7733(3) 0.0258(11) Uani 1 1 d . .
C15 C 0.83566(15) 0.3332(6) 0.7528(3) 0.0276(11) Uani 1 1 d . .
H15 H 0.861042 0.268784 0.774766 0.033 Uiso 1 1 calc R U
C16 C 0.79760(15) 0.2571(6) 0.7002(3) 0.0273(11) Uani 1 1 d . .
C17 C 0.79974(16) 0.0726(6) 0.6845(3) 0.0366(12) Uani 1 1 d . .
H17A H 0.815239 0.013101 0.730541 0.044 Uiso 1 1 calc R U
H17B H 0.816288 0.058759 0.655325 0.044 Uiso 1 1 calc R U
C18 C 0.75438(16) -0.0055(6) 0.6435(3) 0.0290(11) Uani 1 1 d . .
H18A H 0.757098 -0.116403 0.625531 0.035 Uiso 1 1 calc R U
H18B H 0.740281 -0.017796 0.676521 0.035 Uiso 1 1 calc R U
C19 C 0.72671(14) 0.1076(5) 0.5791(2) 0.0225(10) Uani 1 1 d . .
H19 H 0.744185 0.136240 0.552171 0.027 Uiso 1 1 calc R U
C20 C 0.68347(14) 0.0315(6) 0.5249(3) 0.0231(10) Uani 1 1 d . .
H20 H 0.665347 0.014838 0.551837 0.028 Uiso 1 1 calc R U
C21 C 0.68348(16) -0.1375(6) 0.4866(3) 0.0313(11) Uani 1 1 d . .
H21A H 0.705675 -0.138358 0.467749 0.038 Uiso 1 1 calc R U
H21B H 0.688466 -0.231811 0.519978 0.038 Uiso 1 1 calc R U
C22 C 0.63676(15) -0.1430(7) 0.4235(3) 0.0345(12) Uani 1 1 d . .
H22A H 0.637371 -0.190790 0.379462 0.041 Uiso 1 1 calc R U
H22B H 0.617457 -0.210727 0.437371 0.041 Uiso 1 1 calc R U
C23 C 0.62111(15) 0.0387(6) 0.4103(3) 0.0293(11) Uani 1 1 d . .
C24 C 0.65789(14) 0.1514(6) 0.4607(3) 0.0250(10) Uani 1 1 d . .
C25 C 0.68277(16) 0.1960(7) 0.4143(3) 0.0355(12) Uani 1 1 d . .
H25A H 0.664293 0.263176 0.372975 0.053 Uiso 1 1 calc R U
H25B H 0.690805 0.094403 0.397146 0.053 Uiso 1 1 calc R U
H25C H 0.708776 0.258437 0.443810 0.053 Uiso 1 1 calc R U
C26 C 0.64580(16) 0.3090(6) 0.4915(3) 0.0307(11) Uani 1 1 d . .
H26A H 0.626287 0.278712 0.513913 0.037 Uiso 1 1 calc R U
H26B H 0.630419 0.387440 0.451809 0.037 Uiso 1 1 calc R U
C27 C 0.68739(15) 0.3945(6) 0.5495(3) 0.0300(11) Uani 1 1 d . .
H27A H 0.704309 0.441763 0.525072 0.036 Uiso 1 1 calc R U
H27B H 0.678663 0.486465 0.572215 0.036 Uiso 1 1 calc R U
C28 C 0.71662(14) 0.2711(5) 0.6098(3) 0.0232(10) Uani 1 1 d . .
H28 H 0.699680 0.238327 0.637208 0.028 Uiso 1 1 calc R U
C29 C 0.75917(14) 0.3533(6) 0.6661(2) 0.0227(10) Uani 1 1 d . .
C30 C 0.76031(15) 0.5200(6) 0.6869(3) 0.0251(10) Uani 1 1 d . .
H30 H 0.735061 0.585162 0.665039 0.030 Uiso 1 1 calc R U
C31 C 0.79839(15) 0.5933(6) 0.7401(3) 0.0257(10) Uani 1 1 d . .
H31 H 0.797963 0.705400 0.753267 0.031 Uiso 1 1 calc R U
C32 C 0.61161(15) 0.0631(7) 0.6344(3) 0.0287(11) Uani 1 1 d . .
H32 H 0.618872 0.171859 0.652778 0.034 Uiso 1 1 calc R U
C33 C 0.63406(16) -0.0721(7) 0.6802(3) 0.0351(12) Uani 1 1 d . .
H33 H 0.655521 -0.052114 0.727487 0.042 Uiso 1 1 calc R U
C34 C 0.62395(16) -0.2323(7) 0.6546(3) 0.0333(12) Uani 1 1 d . .
H34 H 0.638272 -0.323113 0.684353 0.040 Uiso 1 1 calc R U
C35 C 0.59173(15) -0.2599(6) 0.5827(3) 0.0266(11) Uani 1 1 d . .
C36 C 0.57982(16) -0.4222(6) 0.5517(3) 0.0344(12) Uani 1 1 d . .
H36 H 0.593281 -0.517324 0.578994 0.041 Uiso 1 1 calc R U
C37 C 0.54853(17) -0.4381(7) 0.4816(3) 0.0369(12) Uani 1 1 d . .
H37 H 0.541172 -0.545436 0.461559 0.044 Uiso 1 1 calc R U
C38 C 0.52685(15) -0.2985(6) 0.4383(3) 0.0293(11) Uani 1 1 d . .
H38 H 0.505454 -0.313947 0.390671 0.035 Uiso 1 1 calc R U
C39 C 0.53753(14) -0.1389(6) 0.4671(3) 0.0228(10) Uani 1 1 d . .
C40 C 0.57083(14) -0.1166(6) 0.5406(3) 0.0224(10) Uani 1 1 d . .
C41 C 0.48956(15) 0.0347(6) 0.3583(3) 0.0261(11) Uani 1 1 d . .
C42 C 0.48105(15) 0.2183(6) 0.3385(3) 0.0258(10) Uani 1 1 d . .
H42A H 0.508769 0.271626 0.347160 0.031 Uiso 1 1 calc R U
H42B H 0.470339 0.270104 0.371500 0.031 Uiso 1 1 calc R U
C43 C 0.44872(16) 0.2556(6) 0.2603(3) 0.0281(11) Uani 1 1 d . .
H43A H 0.421198 0.198357 0.249617 0.034 Uiso 1 1 calc R U
H43B H 0.460187 0.214375 0.226454 0.034 Uiso 1 1 calc R U
C44 C 0.44090(17) 0.4436(6) 0.2502(3) 0.0306(11) Uani 1 1 d . .
H44A H 0.428450 0.480372 0.283399 0.037 Uiso 1 1 calc R U
H44B H 0.469238 0.498163 0.265834 0.037 Uiso 1 1 calc R U
C45 C 0.41165(14) 0.5079(6) 0.1743(3) 0.0226(10) Uani 1 1 d . .
C46 C 0.39435(14) 0.4080(6) 0.1110(3) 0.0230(10) Uani 1 1 d . .
H46 H 0.401188 0.293815 0.114333 0.028 Uiso 1 1 calc R U
C47 C 0.36703(14) 0.4769(5) 0.0431(2) 0.0206(10) Uani 1 1 d . .
H47 H 0.355922 0.407510 0.001882 0.025 Uiso 1 1 calc R U
C48 C 0.35600(13) 0.6460(5) 0.0354(2) 0.0177(9) Uani 1 1 d . .
C49 C 0.32533(13) 0.7204(5) -0.0387(2) 0.0188(9) Uani 1 1 d . .
H49 H 0.343648 0.750143 -0.064062 0.023 Uiso 1 1 calc R U
C50 C 0.29028(14) 0.5936(6) -0.0893(2) 0.0231(10) Uani 1 1 d . .
H50A H 0.305041 0.502983 -0.102238 0.028 Uiso 1 1 calc R U
H50B H 0.275217 0.544825 -0.062053 0.028 Uiso 1 1 calc R U
C51 C 0.25600(15) 0.6734(6) -0.1605(2) 0.0247(10) Uani 1 1 d . .
H51A H 0.269772 0.701631 -0.192804 0.030 Uiso 1 1 calc R U
H51B H 0.232768 0.592762 -0.185723 0.030 Uiso 1 1 calc R U
C52 C 0.23659(13) 0.8310(6) -0.1435(2) 0.0212(10) Uani 1 1 d . .
C53 C 0.20572(14) 0.9376(6) -0.2074(2) 0.0222(10) Uani 1 1 d . .
C54 C 0.21192(16) 1.1228(6) -0.1830(3) 0.0307(11) Uani 1 1 d . .
H54A H 0.185171 1.167898 -0.182817 0.037 Uiso 1 1 calc R U
H54B H 0.219941 1.190435 -0.215675 0.037 Uiso 1 1 calc R U
C55 C 0.24943(16) 1.1215(6) -0.1043(3) 0.0288(11) Uani 1 1 d . .
H55A H 0.268821 1.217233 -0.096547 0.035 Uiso 1 1 calc R U
H55B H 0.237838 1.123170 -0.067556 0.035 Uiso 1 1 calc R U
C56 C 0.27339(14) 0.9556(5) -0.1016(2) 0.0196(9) Uani 1 1 d . .
H56 H 0.290165 0.971858 -0.130838 0.024 Uiso 1 1 calc R U
C57 C 0.30488(14) 0.8858(5) -0.0277(2) 0.0191(9) Uani 1 1 d . .
H57 H 0.288147 0.860583 0.000881 0.023 Uiso 1 1 calc R U
C58 C 0.34253(14) 1.0048(5) 0.0178(3) 0.0240(10) Uani 1 1 d . .
H58A H 0.362811 1.014487 -0.004879 0.029 Uiso 1 1 calc R U
H58B H 0.330943 1.115987 0.019169 0.029 Uiso 1 1 calc R U
C59 C 0.36659(17) 0.9366(6) 0.0958(3) 0.0326(12) Uani 1 1 d . .
H59A H 0.394558 0.994115 0.119815 0.039 Uiso 1 1 calc R U
H59B H 0.349464 0.961918 0.123124 0.039 Uiso 1 1 calc R U
C60 C 0.37471(14) 0.7480(6) 0.0985(2) 0.0209(10) Uani 1 1 d . .
C61 C 0.40129(14) 0.6776(6) 0.1655(3) 0.0238(10) Uani 1 1 d . .
H61 H 0.412777 0.747303 0.206539 0.029 Uiso 1 1 calc R U
C62 C 0.20807(15) 0.7860(6) -0.1034(3) 0.0311(11) Uani 1 1 d . .
H62A H 0.184483 0.713861 -0.134013 0.047 Uiso 1 1 calc R U
H62B H 0.196208 0.887214 -0.092750 0.047 Uiso 1 1 calc R U
H62C H 0.225641 0.728849 -0.058266 0.047 Uiso 1 1 calc R U
N1 N 1.01425(14) 0.9487(5) 1.1560(3) 0.0349(10) Uani 1 1 d . .
N2 N 0.95733(12) 0.9939(5) 1.0162(2) 0.0276(9) Uani 1 1 d . .
H2A H 0.970908 0.903171 1.037018 0.033 Uiso 1 1 calc R U
N3 N 0.51848(12) 0.0094(5) 0.4303(2) 0.0241(9) Uani 1 1 d . .
H3A H 0.526007 0.099085 0.456789 0.029 Uiso 1 1 calc R U
N4 N 0.58074(12) 0.0446(5) 0.5665(2) 0.0239(9) Uani 1 1 d . .
O1 O 0.90541(11) 1.0872(5) 0.9071(2) 0.0389(9) Uani 1 1 d . .
O2 O 0.58568(11) 0.0851(5) 0.3648(2) 0.0416(9) Uani 1 1 d . .
O3 O 0.47293(11) -0.0800(4) 0.31502(19) 0.0362(9) Uani 1 1 d . .
O4 O 0.17896(10) 0.8888(4) -0.26675(18) 0.0322(8) Uani 1 1 d . .

loop_
_atom_site_aniso_label
_atom_site_aniso_U_11
_atom_site_aniso_U_22
_atom_site_aniso_U_33
_atom_site_aniso_U_23
_atom_site_aniso_U_13
_atom_site_aniso_U_12
C1 0.032(3) 0.042(3) 0.029(3) -0.004(3) 0.000(3) 0.001(3)
C2 0.039(3) 0.056(4) 0.026(3) -0.008(3) -0.001(3) -0.002(3)
C3 0.034(3) 0.046(3) 0.030(3) -0.015(3) 0.001(3) -0.006(3)
C4 0.023(3) 0.037(3) 0.034(3) -0.010(2) 0.009(3) -0.004(2)
C5 0.035(3) 0.037(3) 0.042(4) -0.012(3) 0.008(3) -0.004(2)
C6 0.044(3) 0.029(3) 0.048(4) -0.003(3) 0.009(3) -0.002(3)
C7 0.031(3) 0.043(3) 0.035(3) 0.000(3) 0.009(3) 0.000(2)
C8 0.020(2) 0.039(3) 0.029(3) -0.006(2) 0.010(2) -0.005(2)
C9 0.017(2) 0.036(3) 0.030(3) -0.009(2) 0.007(2) -0.006(2)
C10 0.023(3) 0.045(3) 0.025(3) -0.003(2) 0.010(3) -0.002(2)
C11 0.031(3) 0.039(3) 0.019(3) -0.001(2) 0.001(3) -0.002(2)
C12 0.027(3) 0.042(3) 0.020(3) -0.007(2) 0.000(2) -0.005(2)
C13 0.026(3) 0.039(3) 0.030(3) -0.005(3) -0.003(3) -0.001(2)
C14 0.028(3) 0.032(3) 0.015(3) 0.002(2) 0.007(2) -0.001(2)
C15 0.022(2) 0.032(3) 0.020(3) 0.002(2) 0.000(2) 0.003(2)
C16 0.030(3) 0.026(2) 0.025(3) 0.002(2) 0.010(3) -0.001(2)
C17 0.031(3) 0.030(3) 0.036(3) 0.000(2) 0.002(3) 0.006(2)
C18 0.031(3) 0.024(2) 0.024(3) 0.000(2) 0.004(3) 0.003(2)
C19 0.020(2) 0.025(2) 0.019(3) -0.0007(19) 0.005(2) -0.0023(19)
C20 0.022(2) 0.028(3) 0.017(2) -0.002(2) 0.006(2) -0.0016(19)
C21 0.033(3) 0.025(3) 0.030(3) -0.007(2) 0.008(3) -0.001(2)
C22 0.026(3) 0.038(3) 0.032(3) -0.004(2) 0.004(3) -0.004(2)
C23 0.023(3) 0.039(3) 0.023(3) -0.008(2) 0.007(3) -0.005(2)
C24 0.023(2) 0.030(2) 0.018(3) -0.002(2) 0.004(2) -0.003(2)
C25 0.036(3) 0.046(3) 0.023(3) 0.001(2) 0.011(3) -0.007(2)
C26 0.027(3) 0.027(3) 0.032(3) 0.000(2) 0.007(3) 0.001(2)
C27 0.026(3) 0.028(3) 0.027(3) -0.002(2) 0.002(2) 0.002(2)
C28 0.020(2) 0.024(2) 0.019(2) 0.003(2) 0.002(2) 0.0035(19)
C29 0.020(2) 0.030(2) 0.013(2) -0.0001(19) 0.003(2) -0.002(2)
C30 0.021(2) 0.030(2) 0.022(3) 0.005(2) 0.006(2) 0.003(2)
C31 0.032(3) 0.022(2) 0.019(3) -0.003(2) 0.007(2) -0.003(2)
C32 0.025(2) 0.039(3) 0.015(3) 0.003(2) 0.001(2) -0.001(2)
C33 0.025(3) 0.047(3) 0.017(3) 0.003(2) -0.007(2) 0.002(2)
C34 0.028(3) 0.039(3) 0.022(3) 0.008(2) -0.001(3) 0.007(2)
C35 0.023(2) 0.033(3) 0.017(3) 0.004(2) 0.001(2) 0.008(2)
C36 0.037(3) 0.026(3) 0.028(3) 0.004(2) 0.003(3) 0.012(2)
C37 0.037(3) 0.026(3) 0.037(3) -0.002(2) 0.006(3) 0.006(2)
C38 0.026(3) 0.033(3) 0.017(3) -0.001(2) -0.002(2) 0.000(2)
C39 0.019(2) 0.030(2) 0.015(2) 0.003(2) 0.003(2) 0.006(2)
C40 0.019(2) 0.028(3) 0.017(3) 0.005(2) 0.005(2) 0.004(2)
C41 0.023(2) 0.032(3) 0.017(3) -0.002(2) 0.003(2) -0.002(2)
C42 0.023(2) 0.030(2) 0.009(2) 0.0041(19) -0.008(2) -0.001(2)
C43 0.026(2) 0.032(3) 0.019(3) 0.001(2) 0.002(2) 0.000(2)
C44 0.032(3) 0.032(3) 0.016(3) 0.004(2) -0.002(2) 0.003(2)
C45 0.015(2) 0.030(2) 0.015(2) 0.002(2) -0.001(2) -0.0008(19)
C46 0.017(2) 0.022(2) 0.020(3) 0.0039(19) -0.001(2) 0.0015(18)
C47 0.020(2) 0.024(2) 0.012(2) -0.0034(18) 0.001(2) -0.0059(18)
C48 0.013(2) 0.023(2) 0.010(2) -0.0006(18) -0.001(2) -0.0019(17)
C49 0.014(2) 0.025(2) 0.010(2) 0.0008(18) -0.002(2) -0.0006(18)
C50 0.021(2) 0.025(2) 0.010(2) -0.0039(19) -0.006(2) 0.0010(19)
C51 0.025(2) 0.025(2) 0.014(2) -0.002(2) -0.002(2) 0.001(2)
C52 0.015(2) 0.031(3) 0.010(2) -0.0024(19) -0.002(2) 0.0001(19)
C53 0.016(2) 0.033(2) 0.010(2) 0.005(2) -0.001(2) 0.0049(19)
C54 0.030(3) 0.031(3) 0.020(3) 0.001(2) 0.000(2) 0.010(2)
C55 0.032(3) 0.025(3) 0.018(3) -0.001(2) -0.002(2) 0.007(2)
C56 0.016(2) 0.023(2) 0.012(2) -0.0024(18) -0.001(2) -0.0018(18)
C57 0.018(2) 0.018(2) 0.014(2) 0.0007(18) 0.000(2) -0.0020(18)
C58 0.017(2) 0.016(2) 0.021(3) -0.0022(19) -0.008(2) 0.0000(18)
C59 0.030(3) 0.026(3) 0.021(3) -0.007(2) -0.010(2) 0.004(2)
C60 0.014(2) 0.028(2) 0.011(2) -0.0009(19) -0.005(2) -0.0007(18)
C61 0.024(2) 0.025(2) 0.015(2) -0.002(2) 0.000(2) 0.000(2)
C62 0.024(2) 0.043(3) 0.022(3) 0.001(2) 0.004(2) -0.005(2)
N1 0.028(2) 0.035(2) 0.036(3) -0.005(2) 0.008(2) 0.0015(19)
N2 0.020(2) 0.034(2) 0.021(2) -0.0042(18) 0.001(2) 0.0002(17)
N3 0.024(2) 0.026(2) 0.013(2) 0.0037(17) -0.0007(19) 0.0022(17)
N4 0.021(2) 0.028(2) 0.016(2) -0.0006(17) 0.0018(19) -0.0014(17)
O1 0.035(2) 0.045(2) 0.029(2) 0.0010(19) 0.0057(19) 0.0037(18)
O2 0.0273(19) 0.049(2) 0.033(2) -0.0068(18) -0.0025(19) 0.0000(17)
O3 0.038(2) 0.032(2) 0.0177(19) -0.0034(16) -0.0080(18) -0.0012(16)
O4 0.0262(18) 0.042(2) 0.0147(19) -0.0025(15) -0.0044(17) 0.0031(16)

loop_
_atom_type_symbol
_atom_type_description
_atom_type_scat_dispersion_real
_atom_type_scat_dispersion_imag
_atom_type_scat_source
C C 0.0033 0.0016 'International Tables Vol C Tables 4.2.6.8 and 6.1.1.4'
H H 0.0000 0.0000 'International Tables Vol C Tables 4.2.6.8 and 6.1.1.4'
N N 0.0061 0.0033 'International Tables Vol C Tables 4.2.6.8 and 6.1.1.4'
O O 0.0106 0.0060 'International Tables Vol C Tables 4.2.6.8 and 6.1.1.4'

loop_
_geom_angle_atom_site_label_1
_geom_angle_atom_site_label_2
_geom_angle_atom_site_label_3
_geom_angle
N1 C1 C2 123.8(5)
N1 C1 H1 118.1
C2 C1 H1 118.1
C3 C2 C1 119.1(6)
C3 C2 H2 120.4
C1 C2 H2 120.4
C2 C3 C4 119.4(5)
C2 C3 H3 120.3
C4 C3 H3 120.3
C5 C4 C3 122.6(5)
C5 C4 C9 120.0(5)
C3 C4 C9 117.5(5)
C6 C5 C4 119.1(5)
C6 C5 H5 120.5
C4 C5 H5 120.5
C5 C6 C7 122.4(5)
C5 C6 H6 118.8
C7 C6 H6 118.8
C8 C7 C6 119.1(5)
C8 C7 H7 120.5
C6 C7 H7 120.5
C7 C8 N2 124.5(5)
C7 C8 C9 120.4(5)
N2 C8 C9 115.1(4)
N1 C9 C4 123.0(5)
N1 C9 C8 118.0(5)
C4 C9 C8 119.0(5)
O1 C10 N2 124.5(5)
O1 C10 C11 122.6(5)
N2 C10 C11 113.0(5)
C12 C11 C10 115.6(4)
C12 C11 H11A 108.4
C10 C11 H11A 108.4
C12 C11 H11B 108.4
C10 C11 H11B 108.4
H11A C11 H11B 107.4
C13 C12 C11 111.1(4)
C13 C12 H12A 109.4
C11 C12 H12A 109.4
C13 C12 H12B 109.4
C11 C12 H12B 109.4
H12A C12 H12B 108.0
C12 C13 C14 117.7(4)
C12 C13 H13A 107.9
C14 C13 H13A 107.9
C12 C13 H13B 107.9
C14 C13 H13B 107.9
H13A C13 H13B 107.2
C15 C14 C31 117.6(4)
C15 C14 C13 118.5(4)
C31 C14 C13 123.9(4)
C14 C15 C16 122.5(4)
C14 C15 H15 118.8
C16 C15 H15 118.8
C29 C16 C15 119.4(4)
C29 C16 C17 122.8(5)
C15 C16 C17 117.8(4)
C16 C17 C18 112.5(4)
C16 C17 H17A 109.1
C18 C17 H17A 109.1
C16 C17 H17B 109.1
C18 C17 H17B 109.1
H17A C17 H17B 107.8
C19 C18 C17 109.3(4)
C19 C18 H18A 109.8
C17 C18 H18A 109.8
C19 C18 H18B 109.8
C17 C18 H18B 109.8
H18A C18 H18B 108.3
C20 C19 C18 115.3(4)
C20 C19 C28 108.4(3)
C18 C19 C28 108.5(4)
C20 C19 H19 108.2
C18 C19 H19 108.2
C28 C19 H19 108.2
C19 C20 C24 112.3(4)
C19 C20 C21 119.8(4)
C24 C20 C21 103.8(4)
C19 C20 H20 106.7
C24 C20 H20 106.7
C21 C20 H20 106.7
C22 C21 C20 102.6(4)
C22 C21 H21A 111.2
C20 C21 H21A 111.2
C22 C21 H21B 111.2
C20 C21 H21B 111.2
H21A C21 H21B 109.2
C23 C22 C21 105.8(4)
C23 C22 H22A 110.6
C21 C22 H22A 110.6
C23 C22 H22B 110.6
C21 C22 H22B 110.6
H22A C22 H22B 108.7
O2 C23 C24 126.0(5)
O2 C23 C22 125.2(4)
C24 C23 C22 108.7(4)
C23 C24 C26 118.2(4)
C23 C24 C25 103.4(4)
C26 C24 C25 111.4(4)
C23 C24 C20 101.7(4)
C26 C24 C20 108.5(4)
C25 C24 C20 113.3(4)
C24 C25 H25A 109.5
C24 C25 H25B 109.5
H25A C25 H25B 109.5
C24 C25 H25C 109.5
H25A C25 H25C 109.5
H25B C25 H25C 109.5
C24 C26 C27 110.7(4)
C24 C26 H26A 109.5
C27 C26 H26A 109.5
C24 C26 H26B 109.5
C27 C26 H26B 109.5
H26A C26 H26B 108.1
C28 C27 C26 112.6(4)
C28 C27 H27A 109.1
C26 C27 H27A 109.1
C28 C27 H27B 109.1
C26 C27 H27B 109.1
H27A C27 H27B 107.8
C19 C28 C29 110.9(3)
C19 C28 C27 113.4(4)
C29 C28 C27 113.0(4)
C19 C28 H28 106.3
C29 C28 H28 106.3
C27 C28 H28 106.3
C30 C29 C16 118.1(4)
C30 C29 C28 121.6(4)
C16 C29 C28 120.3(4)
C29 C30 C31 121.8(4)
C29 C30 H30 119.1
C31 C30 H30 119.1
C14 C31 C30 120.6(4)
C14 C31 H31 119.7
C30 C31 H31 119.7
N4 C32 C33 123.9(5)
N4 C32 H32 118.0
C33 C32 H32 118.0
C34 C33 C32 119.1(5)
C34 C33 H33 120.5
C32 C33 H33 120.5
C33 C34 C35 119.6(5)
C33 C34 H34 120.2
C35 C34 H34 120.2
C34 C35 C36 123.0(5)
C34 C35 C40 117.4(5)
C36 C35 C40 119.6(4)
C37 C36 C35 119.4(5)
C37 C36 H36 120.3
C35 C36 H36 120.3
C36 C37 C38 122.5(5)
C36 C37 H37 118.7
C38 C37 H37 118.7
C39 C38 C37 119.5(5)
C39 C38 H38 120.3
C37 C38 H38 120.3
C38 C39 N3 125.2(4)
C38 C39 C40 119.7(4)
N3 C39 C40 115.0(4)
N4 C40 C35 123.0(4)
N4 C40 C39 117.7(4)
C35 C40 C39 119.3(4)
O3 C41 N3 123.2(4)
O3 C41 C42 123.8(5)
N3 C41 C42 112.9(4)
C41 C42 C43 115.9(4)
C41 C42 H42A 108.3
C43 C42 H42A 108.3
C41 C42 H42B 108.3
C43 C42 H42B 108.3
H42A C42 H42B 107.4
C42 C43 C44 109.9(4)
C42 C43 H43A 109.7
C44 C43 H43A 109.7
C42 C43 H43B 109.7
C44 C43 H43B 109.7
H43A C43 H43B 108.2
C45 C44 C43 118.1(4)
C45 C44 H44A 107.8
C43 C44 H44A 107.8
C45 C44 H44B 107.8
C43 C44 H44B 107.8
H44A C44 H44B 107.1
C61 C45 C46 116.8(4)
C61 C45 C44 118.7(4)
C46 C45 C44 124.6(4)
C47 C46 C45 120.9(4)
C47 C46 H46 119.5
C45 C46 H46 119.5
C48 C47 C46 121.6(4)
C48 C47 H47 119.2
C46 C47 H47 119.2
C47 C48 C60 117.5(4)
C47 C48 C49 121.5(4)
C60 C48 C49 121.0(4)
C48 C49 C57 110.4(3)
C48 C49 C50 113.5(3)
C57 C49 C50 112.6(3)
C48 C49 H49 106.6
C57 C49 H49 106.6
C50 C49 H49 106.6
C51 C50 C49 113.7(4)
C51 C50 H50A 108.8
C49 C50 H50A 108.8
C51 C50 H50B 108.8
C49 C50 H50B 108.8
H50A C50 H50B 107.7
C52 C51 C50 110.7(4)
C52 C51 H51A 109.5
C50 C51 H51A 109.5
C52 C51 H51B 109.5
C50 C51 H51B 109.5
H51A C51 H51B 108.1
C51 C52 C53 118.3(4)
C51 C52 C56 109.4(3)
C53 C52 C56 102.0(3)
C51 C52 C62 110.6(4)
C53 C52 C62 102.6(3)
C56 C52 C62 113.8(4)
O4 C53 C52 127.5(4)
O4 C53 C54 124.3(4)
C52 C53 C54 108.2(4)
C53 C54 C55 105.1(4)
C53 C54 H54A 110.7
C55 C54 H54A 110.7
C53 C54 H54B 110.7
C55 C54 H54B 110.7
H54A C54 H54B 108.8
C56 C55 C54 103.3(4)
C56 C55 H55A 111.1
C54 C55 H55A 111.1
C56 C55 H55B 111.1
C54 C55 H55B 111.1
H55A C55 H55B 109.1
C57 C56 C52 111.6(3)
C57 C56 C55 119.2(4)
C52 C56 C55 104.2(3)
C57 C56 H56 107.1
C52 C56 H56 107.1
C55 C56 H56 107.1
C56 C57 C58 114.6(3)
C56 C57 C49 109.9(3)
C58 C57 C49 107.7(3)
C56 C57 H57 108.2
C58 C57 H57 108.2
C49 C57 H57 108.2
C59 C58 C57 109.8(4)
C59 C58 H58A 109.7
C57 C58 H58A 109.7
C59 C58 H58B 109.7
C57 C58 H58B 109.7
H58A C58 H58B 108.2
C60 C59 C58 113.3(4)
C60 C59 H59A 108.9
C58 C59 H59A 108.9
C60 C59 H59B 108.9
C58 C59 H59B 108.9
H59A C59 H59B 107.7
C61 C60 C48 120.2(4)
C61 C60 C59 117.9(4)
C48 C60 C59 122.0(4)
C60 C61 C45 122.9(4)
C60 C61 H61 118.5
C45 C61 H61 118.5
C52 C62 H62A 109.5
C52 C62 H62B 109.5
H62A C62 H62B 109.5
C52 C62 H62C 109.5
H62A C62 H62C 109.5
H62B C62 H62C 109.5
C1 N1 C9 117.2(5)
C10 N2 C8 130.9(4)
C10 N2 H2A 114.5
C8 N2 H2A 114.5
C41 N3 C39 130.0(4)
C41 N3 H3A 115.0
C39 N3 H3A 115.0
C32 N4 C40 117.0(4)

loop_
_geom_bond_atom_site_label_1
_geom_bond_atom_site_label_2
_geom_bond_distance
C1 N1 1.337(7)
C1 C2 1.407(8)
C1 H1 0.9300
C2 C3 1.363(8)
C2 H2 0.9300
C3 C4 1.417(8)
C3 H3 0.9300
C4 C5 1.402(8)
C4 C9 1.420(7)
C5 C6 1.370(8)
C5 H5 0.9300
C6 C7 1.420(8)
C6 H6 0.9300
C7 C8 1.362(7)
C7 H7 0.9300
C8 N2 1.409(6)
C8 C9 1.431(7)
C9 N1 1.359(7)
C10 O1 1.222(6)
C10 N2 1.342(6)
C10 C11 1.523(7)
C11 C12 1.509(7)
C11 H11A 0.9700
C11 H11B 0.9700
C12 C13 1.505(7)
C12 H12A 0.9700
C12 H12B 0.9700
C13 C14 1.510(7)
C13 H13A 0.9700
C13 H13B 0.9700
C14 C15 1.385(7)
C14 C31 1.389(6)
C15 C16 1.404(7)
C15 H15 0.9300
C16 C29 1.404(6)
C16 C17 1.507(7)
C17 C18 1.524(7)
C17 H17A 0.9700
C17 H17B 0.9700
C18 C19 1.523(6)
C18 H18A 0.9700
C18 H18B 0.9700
C19 C20 1.523(6)
C19 C28 1.535(6)
C19 H19 0.9800
C20 C24 1.539(7)
C20 C21 1.547(6)
C20 H20 0.9800
C21 C22 1.546(7)
C21 H21A 0.9700
C21 H21B 0.9700
C22 C23 1.520(7)
C22 H22A 0.9700
C22 H22B 0.9700
C23 O2 1.211(6)
C23 C24 1.514(7)
C24 C26 1.525(6)
C24 C25 1.534(6)
C25 H25A 0.9600
C25 H25B 0.9600
C25 H25C 0.9600
C26 C27 1.546(7)
C26 H26A 0.9700
C26 H26B 0.9700
C27 C28 1.544(7)
C27 H27A 0.9700
C27 H27B 0.9700
C28 C29 1.542(6)
C28 H28 0.9800
C29 C30 1.384(7)
C30 C31 1.399(6)
C30 H30 0.9300
C31 H31 0.9300
C32 N4 1.325(6)
C32 C33 1.407(7)
C32 H32 0.9300
C33 C34 1.360(7)
C33 H33 0.9300
C34 C35 1.406(7)
C34 H34 0.9300
C35 C36 1.413(7)
C35 C40 1.414(6)
C36 C37 1.359(7)
C36 H36 0.9300
C37 C38 1.406(7)
C37 H37 0.9300
C38 C39 1.374(7)
C38 H38 0.9300
C39 N3 1.393(6)
C39 C40 1.436(6)
C40 N4 1.368(6)
C41 O3 1.217(6)
C41 N3 1.373(6)
C41 C42 1.506(7)
C42 C43 1.512(6)
C42 H42A 0.9700
C42 H42B 0.9700
C43 C44 1.513(7)
C43 H43A 0.9700
C43 H43B 0.9700
C44 C45 1.510(6)
C44 H44A 0.9700
C44 H44B 0.9700
C45 C61 1.384(7)
C45 C46 1.398(7)
C46 C47 1.393(6)
C46 H46 0.9300
C47 C48 1.383(6)
C47 H47 0.9300
C48 C60 1.408(6)
C48 C49 1.525(6)
C49 C57 1.541(6)
C49 C50 1.555(6)
C49 H49 0.9800
C50 C51 1.541(6)
C50 H50A 0.9700
C50 H50B 0.9700
C51 C52 1.515(6)
C51 H51A 0.9700
C51 H51B 0.9700
C52 C53 1.520(6)
C52 C56 1.528(6)
C52 C62 1.533(6)
C53 O4 1.213(5)
C53 C54 1.535(7)
C54 C55 1.549(7)
C54 H54A 0.9700
C54 H54B 0.9700
C55 C56 1.532(6)
C55 H55A 0.9700
C55 H55B 0.9700
C56 C57 1.516(6)
C56 H56 0.9800
C57 C58 1.532(6)
C57 H57 0.9800
C58 C59 1.525(7)
C58 H58A 0.9700
C58 H58B 0.9700
C59 C60 1.519(6)
C59 H59A 0.9700
C59 H59B 0.9700
C60 C61 1.377(6)
C61 H61 0.9300
C62 H62A 0.9600
C62 H62B 0.9600
C62 H62C 0.9600
N2 H2A 0.8600
N3 H3A 0.8600
